data_4112192
loop_
_publ_author_name
'Hideki Amii'
'Lidija Vranicar'
'Heinz Gornitzka'
'Didier Bourissou'
'Guy Bertrand'

_publ_section_title
;
 Radical-Type Reactivity of the
 1,3-Dibora-2,4-Diphosphoniocyclobutane-1,3-diyl
;
_journal_name_full 'Journal of the American Chemical Society'
_journal_page_first 1344
_journal_page_last 1345
_journal_paper_doi 10.1021/ja039920i
_journal_volume 126
_journal_year 2004
_chemical_formula_sum 'C23 H56 B2 P2 Sn'
_chemical_formula_weight 534.93
_chemical_name_systematic
; 
 ? 
;
_space_group_IT_number 19
_symmetry_cell_setting orthorhombic
_symmetry_space_group_name_Hall 'P 2ac 2ab'
_symmetry_space_group_name_H-M 'P 21 21 21'
_atom_sites_solution_hydrogens geom
_atom_sites_solution_primary direct
_atom_sites_solution_secondary difmap
_audit_creation_method SHELXL-97
_cell_angle_alpha 90.00
_cell_angle_beta 90.00
_cell_angle_gamma 90.00
_cell_formula_units_Z 4
_cell_length_a 11.5058(9)
_cell_length_b 15.0388(12)
_cell_length_c 16.7911(13)
_cell_measurement_reflns_used 9283
_cell_measurement_temperature 173(2)
_cell_measurement_theta_max 31.248
_cell_measurement_theta_min 2.228
_cell_volume 2905.4(4)
_computing_cell_refinement 'Bruker SMART'
_computing_data_collection 'Bruker SMART'
_computing_data_reduction 'Bruker SHELXTL'
_computing_molecular_graphics 'Bruker SHELXTL'
_computing_publication_material 'Bruker SHELXTL'
_computing_structure_refinement 'SHELXL-97 (Sheldrick, 1997)'
_computing_structure_solution 'SHELXS-97 (Sheldrick, 1990)'
_diffrn_ambient_temperature 173(2)
_diffrn_measured_fraction_theta_full 0.949
_diffrn_measured_fraction_theta_max 0.949
_diffrn_measurement_device_type 'CCD area detector'
_diffrn_measurement_method 'phi and omega scans'
_diffrn_radiation_monochromator graphite
_diffrn_radiation_source 'fine-focus sealed tube'
_diffrn_radiation_type MoK\a
_diffrn_radiation_wavelength 0.71073
_diffrn_reflns_av_R_equivalents 0.0205
_diffrn_reflns_av_sigmaI/netI 0.0192
_diffrn_reflns_limit_h_max 9
_diffrn_reflns_limit_h_min -16
_diffrn_reflns_limit_k_max 21
_diffrn_reflns_limit_k_min -21
_diffrn_reflns_limit_l_max 23
_diffrn_reflns_limit_l_min -24
_diffrn_reflns_number 22536
_diffrn_reflns_theta_full 31.27
_diffrn_reflns_theta_max 31.27
_diffrn_reflns_theta_min 2.23
_exptl_absorpt_coefficient_mu 0.997
_exptl_absorpt_correction_T_max 1.000000
_exptl_absorpt_correction_T_min 0.708978
_exptl_absorpt_correction_type semi-empirical
_exptl_absorpt_process_details 'SADABS (Bruker-AXS)'
_exptl_crystal_colour colorless
_exptl_crystal_density_diffrn 1.223
_exptl_crystal_description plate
_exptl_crystal_F_000 1136
_exptl_crystal_size_max 0.2
_exptl_crystal_size_mid 0.4
_exptl_crystal_size_min 0.7
_refine_diff_density_max 0.985
_refine_diff_density_min -0.388
_refine_diff_density_rms 0.062
_refine_ls_abs_structure_details 'Flack H D (1983), Acta Cryst. A39, 876-881'
_refine_ls_abs_structure_Flack -0.025(10)
_refine_ls_extinction_method none
_refine_ls_goodness_of_fit_ref 1.024
_refine_ls_hydrogen_treatment mixed
_refine_ls_matrix_type full
_refine_ls_number_parameters 274
_refine_ls_number_reflns 8820
_refine_ls_number_restraints 0
_refine_ls_restrained_S_all 1.024
_refine_ls_R_factor_all 0.0238
_refine_ls_R_factor_gt 0.0224
_refine_ls_shift/su_max 0.008
_refine_ls_shift/su_mean 0.000
_refine_ls_structure_factor_coef Fsqd
_refine_ls_weighting_details 'calc w=1/[\s^2^(Fo^2^)+(0.0380P)^2^+0.3279P] where P=(Fo^2^+2Fc^2^)/3'
_refine_ls_weighting_scheme calc
_refine_ls_wR_factor_gt 0.0561
_refine_ls_wR_factor_ref 0.0568
_reflns_number_gt 8527
_reflns_number_total 8820
_reflns_threshold_expression >2sigma(I)
_cod_data_source_file ja039920isi20031203_074828.cif
_cod_data_source_block 5
_cod_database_code 4112192

loop_
_symmetry_equiv_pos_as_xyz
'x, y, z'
'-x+1/2, -y, z+1/2'
'-x, y+1/2, -z+1/2'
'x+1/2, -y+1/2, -z'

loop_
_atom_site_label
_atom_site_type_symbol
_atom_site_fract_x
_atom_site_fract_y
_atom_site_fract_z
_atom_site_U_iso_or_equiv
_atom_site_adp_type
_atom_site_occupancy
_atom_site_symmetry_multiplicity
_atom_site_calc_flag
_atom_site_refinement_flags
Sn1 Sn 0.922928(10) 1.155185(7) 0.038818(6) 0.02378(3) Uani 1 1 d .
C1 C 1.0698(2) 1.20259(13) 0.10858(13) 0.0392(4) Uani 1 1 d .
H1A H 1.1416 1.1760 0.0882 0.059 Uiso 1 1 calc R
H1B H 1.0592 1.1856 0.1645 0.059 Uiso 1 1 calc R
H1C H 1.0747 1.2675 0.1045 0.059 Uiso 1 1 calc R
C2 C 0.7923(2) 1.23458(14) 0.10017(15) 0.0418(5) Uani 1 1 d .
H2A H 0.8173 1.2968 0.1018 0.063 Uiso 1 1 calc R
H2B H 0.7825 1.2124 0.1546 0.063 Uiso 1 1 calc R
H2C H 0.7181 1.2302 0.0717 0.063 Uiso 1 1 calc R
C3 C 0.9409(2) 1.24371(13) -0.06324(13) 0.0400(5) Uani 1 1 d .
H3A H 0.8674 1.2457 -0.0927 0.060 Uiso 1 1 calc R
H3B H 1.0026 1.2216 -0.0983 0.060 Uiso 1 1 calc R
H3C H 0.9607 1.3036 -0.0447 0.060 Uiso 1 1 calc R
B1 B 0.87253(15) 1.00097(10) 0.02355(10) 0.0180(3) Uani 1 1 d .
C4 C 0.72939(14) 0.99169(10) 0.02164(9) 0.0215(3) Uani 1 1 d .
C5 C 0.67299(15) 1.02218(13) 0.10003(11) 0.0289(3) Uani 1 1 d .
H5A H 0.5887 1.0136 0.0969 0.043 Uiso 1 1 calc R
H5B H 0.6900 1.0853 0.1088 0.043 Uiso 1 1 calc R
H5C H 0.7043 0.9871 0.1443 0.043 Uiso 1 1 calc R
C6 C 0.67611(15) 1.04867(13) -0.04538(12) 0.0307(3) Uani 1 1 d .
H6A H 0.5911 1.0466 -0.0417 0.046 Uiso 1 1 calc R
H6B H 0.7008 1.0253 -0.0972 0.046 Uiso 1 1 calc R
H6C H 0.7025 1.1103 -0.0398 0.046 Uiso 1 1 calc R
C7 C 0.68687(15) 0.89524(12) 0.00735(11) 0.0277(3) Uani 1 1 d .
H7A H 0.7168 0.8565 0.0496 0.042 Uiso 1 1 calc R
H7B H 0.7152 0.8743 -0.0444 0.042 Uiso 1 1 calc R
H7C H 0.6017 0.8939 0.0079 0.042 Uiso 1 1 calc R
P1 P 0.97592(3) 0.93492(2) 0.10109(2) 0.01678(7) Uani 1 1 d .
C8 C 1.01438(16) 0.99421(11) 0.19525(9) 0.0237(3) Uani 1 1 d .
H8 H 1.0692 1.0428 0.1797 0.028 Uiso 1 1 calc R
C9 C 0.91023(18) 1.03989(12) 0.23428(10) 0.0297(3) Uani 1 1 d .
H9A H 0.8547 0.9948 0.2523 0.045 Uiso 1 1 calc R
H9B H 0.8725 1.0792 0.1955 0.045 Uiso 1 1 calc R
H9C H 0.9368 1.0750 0.2800 0.045 Uiso 1 1 calc R
C10 C 1.0784(2) 0.93805(14) 0.25775(10) 0.0332(4) Uani 1 1 d .
H10A H 1.1057 0.9766 0.3009 0.050 Uiso 1 1 calc R
H10B H 1.1450 0.9085 0.2329 0.050 Uiso 1 1 calc R
H10C H 1.0253 0.8932 0.2794 0.050 Uiso 1 1 calc R
C11 C 0.92214(16) 0.82170(9) 0.12953(9) 0.0226(3) Uani 1 1 d .
H11 H 0.8873 0.7966 0.0798 0.027 Uiso 1 1 calc R
C12 C 0.82449(17) 0.81852(13) 0.19165(11) 0.0299(3) Uani 1 1 d .
H12A H 0.7939 0.7578 0.1952 0.045 Uiso 1 1 calc R
H12B H 0.7620 0.8591 0.1758 0.045 Uiso 1 1 calc R
H12C H 0.8552 0.8366 0.2436 0.045 Uiso 1 1 calc R
C13 C 1.01831(19) 0.75584(12) 0.15325(12) 0.0320(4) Uani 1 1 d .
H13A H 1.0441 0.7686 0.2077 0.048 Uiso 1 1 calc R
H13B H 1.0841 0.7619 0.1166 0.048 Uiso 1 1 calc R
H13C H 0.9880 0.6950 0.1506 0.048 Uiso 1 1 calc R
B2 B 1.09485(15) 0.91143(11) 0.01585(10) 0.0204(3) Uani 1 1 d .
H2 H 1.085(2) 0.8406(15) 0.0093(14) 0.028(5) Uiso 1 1 d .
C14 C 1.23178(14) 0.94141(12) 0.01683(10) 0.0256(3) Uani 1 1 d .
C15 C 1.2553(2) 1.03783(16) -0.00895(18) 0.0479(6) Uani 1 1 d .
H15A H 1.3376 1.0518 -0.0008 0.072 Uiso 1 1 calc R
H15B H 1.2075 1.0783 0.0230 0.072 Uiso 1 1 calc R
H15C H 1.2357 1.0448 -0.0654 0.072 Uiso 1 1 calc R
C16 C 1.29937(18) 0.88198(17) -0.04096(16) 0.0449(5) Uani 1 1 d .
H16A H 1.3804 0.9019 -0.0436 0.067 Uiso 1 1 calc R
H16B H 1.2643 0.8858 -0.0940 0.067 Uiso 1 1 calc R
H16C H 1.2967 0.8203 -0.0223 0.067 Uiso 1 1 calc R
C17 C 1.28385(19) 0.9277(2) 0.09911(15) 0.0548(7) Uani 1 1 d .
H17A H 1.2686 0.8667 0.1169 0.082 Uiso 1 1 calc R
H17B H 1.2486 0.9697 0.1366 0.082 Uiso 1 1 calc R
H17C H 1.3679 0.9378 0.0969 0.082 Uiso 1 1 calc R
P2 P 0.97655(3) 0.95177(3) -0.06387(2) 0.01850(7) Uani 1 1 d .
C18 C 0.92622(15) 0.84632(11) -0.11311(9) 0.0256(3) Uani 1 1 d .
H18 H 0.8873 0.8112 -0.0702 0.031 Uiso 1 1 calc R
C19 C 0.83456(18) 0.85681(15) -0.17906(11) 0.0346(4) Uani 1 1 d .
H19A H 0.8712 0.8817 -0.2268 0.052 Uiso 1 1 calc R
H19B H 0.7730 0.8969 -0.1607 0.052 Uiso 1 1 calc R
H19C H 0.8011 0.7986 -0.1916 0.052 Uiso 1 1 calc R
C20 C 1.0252(2) 0.78683(14) -0.14386(12) 0.0377(4) Uani 1 1 d .
H20A H 0.9937 0.7288 -0.1593 0.057 Uiso 1 1 calc R
H20B H 1.0832 0.7789 -0.1017 0.057 Uiso 1 1 calc R
H20C H 1.0617 0.8149 -0.1902 0.057 Uiso 1 1 calc R
C21 C 1.01684(16) 1.03212(13) -0.14335(10) 0.0283(3) Uani 1 1 d .
H21 H 1.0584 1.0819 -0.1160 0.034 Uiso 1 1 calc R
C22 C 0.9129(2) 1.07457(14) -0.18619(11) 0.0354(4) Uani 1 1 d .
H22A H 0.9407 1.1211 -0.2224 0.053 Uiso 1 1 calc R
H22B H 0.8602 1.1008 -0.1468 0.053 Uiso 1 1 calc R
H22C H 0.8715 1.0290 -0.2167 0.053 Uiso 1 1 calc R
C23 C 1.1020(2) 0.99548(18) -0.20562(12) 0.0453(6) Uani 1 1 d .
H23A H 1.0608 0.9548 -0.2415 0.068 Uiso 1 1 calc R
H23B H 1.1649 0.9634 -0.1787 0.068 Uiso 1 1 calc R
H23C H 1.1347 1.0448 -0.2365 0.068 Uiso 1 1 calc R

loop_
_atom_site_aniso_label
_atom_site_aniso_U_11
_atom_site_aniso_U_22
_atom_site_aniso_U_33
_atom_site_aniso_U_23
_atom_site_aniso_U_13
_atom_site_aniso_U_12
Sn1 0.02872(5) 0.01587(4) 0.02677(5) 0.00083(4) 0.00239(4) -0.00065(4)
C1 0.0435(11) 0.0277(8) 0.0463(11) -0.0089(8) -0.0038(10) -0.0084(9)
C2 0.0477(12) 0.0248(9) 0.0528(12) -0.0024(8) 0.0127(10) 0.0068(8)
C3 0.0557(13) 0.0243(8) 0.0399(10) 0.0095(7) 0.0026(9) -0.0023(8)
B1 0.0195(7) 0.0152(6) 0.0193(7) 0.0014(5) -0.0001(6) 0.0000(5)
C4 0.0180(6) 0.0243(7) 0.0224(7) 0.0016(5) 0.0006(5) 0.0017(5)
C5 0.0238(7) 0.0328(8) 0.0300(8) -0.0010(7) 0.0068(6) 0.0009(7)
C6 0.0243(7) 0.0351(9) 0.0327(8) 0.0070(7) -0.0045(7) 0.0057(7)
C7 0.0218(7) 0.0299(8) 0.0314(8) -0.0009(7) -0.0030(6) -0.0053(6)
P1 0.01891(16) 0.01626(15) 0.01517(15) 0.00037(12) -0.00121(13) -0.00032(13)
C8 0.0282(8) 0.0241(7) 0.0186(6) -0.0021(5) -0.0014(6) -0.0052(6)
C9 0.0365(9) 0.0286(8) 0.0240(7) -0.0077(6) 0.0037(7) -0.0018(7)
C10 0.0348(8) 0.0432(9) 0.0216(7) 0.0007(7) -0.0082(7) -0.0030(9)
C11 0.0283(7) 0.0180(6) 0.0216(6) 0.0033(5) -0.0039(6) -0.0015(6)
C12 0.0332(9) 0.0297(8) 0.0269(8) 0.0078(6) 0.0000(7) -0.0075(7)
C13 0.0402(10) 0.0224(7) 0.0334(9) 0.0084(6) -0.0054(8) 0.0045(7)
B2 0.0208(8) 0.0214(7) 0.0189(7) -0.0014(5) -0.0013(6) 0.0018(6)
C14 0.0190(6) 0.0294(8) 0.0285(8) -0.0057(6) -0.0008(6) 0.0011(6)
C15 0.0305(10) 0.0382(10) 0.0751(16) -0.0057(11) 0.0049(10) -0.0092(9)
C16 0.0286(9) 0.0519(12) 0.0543(12) -0.0183(11) 0.0067(10) 0.0053(8)
C17 0.0251(9) 0.100(2) 0.0392(11) 0.0051(13) -0.0084(9) -0.0017(12)
P2 0.01995(16) 0.02062(17) 0.01493(14) 0.00031(12) -0.00031(13) 0.00113(14)
C18 0.0284(7) 0.0259(6) 0.0223(6) -0.0051(6) -0.0047(6) 0.0012(8)
C19 0.0357(9) 0.0416(11) 0.0266(8) -0.0045(7) -0.0087(7) -0.0017(8)
C20 0.0419(10) 0.0358(9) 0.0354(9) -0.0158(8) -0.0029(8) 0.0094(9)
C21 0.0288(8) 0.0357(9) 0.0204(7) 0.0071(6) 0.0030(6) -0.0004(7)
C22 0.0394(10) 0.0388(9) 0.0280(8) 0.0138(7) -0.0044(8) 0.0001(9)
C23 0.0441(13) 0.0635(15) 0.0283(9) 0.0064(9) 0.0137(8) 0.0033(10)

loop_
_atom_type_symbol
_atom_type_description
_atom_type_scat_dispersion_real
_atom_type_scat_dispersion_imag
_atom_type_scat_source
C C 0.0033 0.0016 'International Tables Vol C Tables 4.2.6.8 and 6.1.1.4'
H H 0.0000 0.0000 'International Tables Vol C Tables 4.2.6.8 and 6.1.1.4'
B B 0.0013 0.0007 'International Tables Vol C Tables 4.2.6.8 and 6.1.1.4'
P P 0.1023 0.0942 'International Tables Vol C Tables 4.2.6.8 and 6.1.1.4'
Sn Sn -0.6537 1.4246 'International Tables Vol C Tables 4.2.6.8 and 6.1.1.4'

loop_
_geom_angle_atom_site_label_1
_geom_angle_atom_site_label_2
_geom_angle_atom_site_label_3
_geom_angle
C1 Sn1 C2 95.84(9)
C1 Sn1 C3 98.60(9)
C2 Sn1 C3 95.88(9)
C1 Sn1 B1 124.10(7)
C2 Sn1 B1 114.37(7)
C3 Sn1 B1 121.88(7)
C4 B1 P1 123.81(11)
C4 B1 P2 122.80(11)
P1 B1 P2 86.56(7)
C4 B1 Sn1 108.89(9)
P1 B1 Sn1 105.25(7)
P2 B1 Sn1 106.62(7)
C4 B1 B2 147.19(10)
P1 B1 B2 44.02(5)
P2 B1 B2 43.79(5)
Sn1 B1 B2 103.91(7)
C5 C4 C6 106.93(14)
C5 C4 C7 106.17(14)
C6 C4 C7 106.36(14)
C5 C4 B1 112.26(13)
C6 C4 B1 111.31(13)
C7 C4 B1 113.37(13)
C8 P1 C11 107.24(7)
C8 P1 B2 121.66(8)
C11 P1 B2 104.26(8)
C8 P1 B1 116.70(7)
C11 P1 B1 114.57(7)
B2 P1 B1 91.62(7)
C9 C8 C10 109.27(14)
C9 C8 P1 113.05(12)
C10 C8 P1 115.44(12)
C12 C11 C13 109.32(14)
C12 C11 P1 116.33(12)
C13 C11 P1 114.44(13)
C14 B2 P2 125.21(12)
C14 B2 P1 126.76(11)
P2 B2 P1 87.71(7)
C14 B2 B1 136.16(11)
P2 B2 B1 44.62(5)
P1 B2 B1 44.36(5)
C17 C14 C16 107.25(19)
C17 C14 C15 108.34(19)
C16 C14 C15 106.42(18)
C17 C14 B2 110.53(15)
C16 C14 B2 108.74(14)
C15 C14 B2 115.21(15)
C21 P2 C18 108.03(8)
C21 P2 B2 120.48(8)
C18 P2 B2 104.34(7)
C21 P2 B1 115.37(8)
C18 P2 B1 116.30(7)
B2 P2 B1 91.59(7)
C19 C18 C20 109.03(14)
C19 C18 P2 116.20(13)
C20 C18 P2 114.23(13)
C22 C21 C23 109.12(16)
C22 C21 P2 114.36(13)
C23 C21 P2 114.50(15)

loop_
_geom_bond_atom_site_label_1
_geom_bond_atom_site_label_2
_geom_bond_distance
Sn1 C1 2.176(2)
Sn1 C2 2.179(2)
Sn1 C3 2.1799(19)
Sn1 B1 2.4043(16)
B1 C4 1.653(2)
B1 P1 2.0241(17)
B1 P2 2.0334(17)
B1 B2 2.894(2)
C4 C5 1.538(2)
C4 C6 1.542(2)
C4 C7 1.549(2)
P1 C8 1.8682(16)
P1 C11 1.8735(15)
P1 B2 2.0115(18)
C8 C9 1.529(3)
C8 C10 1.535(2)
C11 C12 1.534(3)
C11 C13 1.538(2)
B2 C14 1.639(2)
B2 P2 2.0032(17)
C14 C17 1.520(3)
C14 C16 1.531(3)
C14 C15 1.537(3)
P2 C21 1.8590(17)
P2 C18 1.8799(17)
C18 C19 1.537(2)
C18 C20 1.537(3)
C21 C22 1.534(3)
C21 C23 1.535(3)
